data_4350366
loop_
_publ_author_name
'Lu, Connie C.'
'Peters, Jonas C.'

_publ_section_title
;
 Pseudotetrahedral manganese complexes supported by the anionic
 tris(phosphino)borate ligand [PhBP(iPr)3].
;
_journal_issue 21
_journal_name_full 'Inorganic chemistry'
_journal_page_first 8597
_journal_page_last 8607
_journal_paper_doi 10.1021/ic060735q
_journal_volume 45
_journal_year 2006
_chemical_formula_sum 'C54 H106 B2 Cl2 Mn2 P6'
_chemical_formula_weight 1143.61
_space_group_IT_number 2
_space_group_name_Hall '-P 1'
_space_group_name_H-M_alt 'P -1'
_symmetry_cell_setting triclinic
_symmetry_Int_Tables_number 2
_symmetry_space_group_name_H-M 'P -1'
_atom_sites_solution_hydrogens geom
_atom_sites_solution_primary direct
_atom_sites_solution_secondary difmap
_audit_creation_method SHELXL-97
_cell_angle_alpha 68.000(3)
_cell_angle_beta 76.424(4)
_cell_angle_gamma 78.528(3)
_cell_formula_units_Z 1
_cell_length_a 10.950(2)
_cell_length_b 11.718(2)
_cell_length_c 13.432(3)
_cell_measurement_reflns_used 16248
_cell_measurement_temperature 100
_cell_measurement_theta_max 28.15
_cell_measurement_theta_min 2.31
_cell_volume 1541.5(5)
_computing_cell_refinement 'Bruker SMART 5.606'
_computing_data_collection 'Bruker SMART 5.054'
_computing_data_reduction 'Bruker SAINT 6.45'
_computing_structure_refinement 'Bruker SHELXTL 6.14'
_computing_structure_solution 'Bruker SHELXTL 6.14'
_diffrn_ambient_temperature 100
_diffrn_measured_fraction_theta_full 0.916
_diffrn_measured_fraction_theta_max 0.916
_diffrn_measurement_device_type 'Bruker SMART 1000'
_diffrn_measurement_method '\w scans'
_diffrn_radiation_monochromator graphite
_diffrn_radiation_source 'normal-focus sealed tube'
_diffrn_radiation_type MoK\a
_diffrn_radiation_wavelength 0.71073
_diffrn_reflns_av_R_equivalents 0.0499
_diffrn_reflns_av_sigmaI/netI 0.0403
_diffrn_reflns_limit_h_max 14
_diffrn_reflns_limit_h_min -14
_diffrn_reflns_limit_k_max 15
_diffrn_reflns_limit_k_min -15
_diffrn_reflns_limit_l_max 17
_diffrn_reflns_limit_l_min -17
_diffrn_reflns_number 25889
_diffrn_reflns_theta_full 28.34
_diffrn_reflns_theta_max 28.34
_diffrn_reflns_theta_min 1.89
_diffrn_standards_decay_% 0
_diffrn_standards_interval_time 'initial data recollected at end'
_exptl_absorpt_coefficient_mu 0.685
_exptl_absorpt_correction_type none
_exptl_crystal_colour colorless
_exptl_crystal_density_diffrn 1.232
_exptl_crystal_density_method 'not measured'
_exptl_crystal_description 'rough block'
_exptl_crystal_F_000 614
_exptl_crystal_size_max 0.37
_exptl_crystal_size_mid 0.28
_exptl_crystal_size_min 0.22
_refine_diff_density_max 0.778
_refine_diff_density_min -0.448
_refine_diff_density_rms 0.058
_refine_ls_extinction_method none
_refine_ls_goodness_of_fit_ref 1.831
_refine_ls_hydrogen_treatment noref
_refine_ls_matrix_type full
_refine_ls_number_parameters 378
_refine_ls_number_reflns 7059
_refine_ls_number_restraints 0
_refine_ls_restrained_S_all 1.831
_refine_ls_R_factor_all 0.0502
_refine_ls_R_factor_gt 0.0356
_refine_ls_shift/su_max 0.001
_refine_ls_shift/su_mean 0.000
_refine_ls_structure_factor_coef Fsqd
_refine_ls_weighting_details 'calc w=1/[\s^2^(Fo^2^)] where P=(Fo^2^+2Fc^2^)/3'
_refine_ls_weighting_scheme sigma
_refine_ls_wR_factor_gt 0.0674
_refine_ls_wR_factor_ref 0.0692
_reflns_number_gt 5553
_reflns_number_total 7059
_reflns_threshold_expression >2sigma(I)
_cod_data_source_file ic060735qsi20060501_035824.cif
_cod_data_source_block complex1b
_cod_original_sg_symbol_H-M P-1
_cod_database_code 4350366

loop_
_symmetry_equiv_pos_as_xyz
'x, y, z'
'-x, -y, -z'

loop_
_atom_site_label
_atom_site_type_symbol
_atom_site_fract_x
_atom_site_fract_y
_atom_site_fract_z
_atom_site_U_iso_or_equiv
_atom_site_adp_type
_atom_site_occupancy
_atom_site_symmetry_multiplicity
_atom_site_calc_flag
_atom_site_refinement_flags
_atom_site_disorder_assembly
_atom_site_disorder_group
Mn Mn 0.43332(2) 0.14046(2) 0.39521(2) 0.02270(8) Uani 1 1 d . . .
P1 P 0.52287(4) 0.34981(4) 0.27408(4) 0.02155(11) Uani 1 1 d . . .
P2 P 0.33390(4) 0.16337(4) 0.22881(4) 0.02127(11) Uani 1 1 d . . .
P3A P 0.2426(3) 0.2693(3) 0.4690(3) 0.0164(5) Uani 0.510(3) 1 d P . .
P3B P 0.2183(3) 0.2466(3) 0.4655(3) 0.0143(5) Uani 0.490(3) 1 d P . .
B B 0.25571(17) 0.42604(18) 0.22874(16) 0.0177(4) Uani 1 1 d . . .
Cl1 Cl 0.38261(8) -0.07185(7) 0.50274(7) 0.0213(3) Uani 0.5190(13) 1 d P . .
Cl2 Cl 0.52797(8) 0.09197(8) 0.55782(7) 0.0202(3) Uani 0.4810(13) 1 d P . .
C1 C 0.17004(14) 0.55387(15) 0.16501(12) 0.0147(3) Uani 1 1 d . A .
C2 C 0.19549(15) 0.67146(15) 0.15291(14) 0.0211(4) Uani 1 1 d . . .
H2 H 0.2670 0.6765 0.1790 0.025 Uiso 1 1 calc R A .
C3 C 0.12175(16) 0.78070(16) 0.10497(15) 0.0258(4) Uani 1 1 d . A .
H3 H 0.1438 0.8580 0.0984 0.031 Uiso 1 1 calc R . .
C4 C 0.01632(16) 0.77759(16) 0.06678(15) 0.0260(4) Uani 1 1 d . . .
H4 H -0.0347 0.8520 0.0338 0.031 Uiso 1 1 calc R A .
C5 C -0.01342(16) 0.66340(16) 0.07770(14) 0.0244(4) Uani 1 1 d . A .
H5 H -0.0855 0.6594 0.0518 0.029 Uiso 1 1 calc R . .
C6 C 0.06119(15) 0.55508(16) 0.12610(13) 0.0189(4) Uani 1 1 d . . .
H6 H 0.0377 0.4782 0.1333 0.023 Uiso 1 1 calc R A .
C7 C 0.40787(14) 0.44798(15) 0.18736(13) 0.0178(4) Uani 1 1 d . A .
H7A H 0.4136 0.5354 0.1761 0.021 Uiso 1 1 calc R . .
H7B H 0.4354 0.4377 0.1152 0.021 Uiso 1 1 calc R . .
C8 C 0.22737(14) 0.30923(15) 0.19879(14) 0.0191(4) Uani 1 1 d . A .
H8A H 0.2252 0.3402 0.1197 0.023 Uiso 1 1 calc R . .
H8B H 0.1412 0.2894 0.2375 0.023 Uiso 1 1 calc R . .
C9 C 0.20591(17) 0.40944(16) 0.36082(14) 0.0271(4) Uani 1 1 d . A .
H9A H 0.1135 0.4386 0.3700 0.032 Uiso 1 1 d . . .
H9B H 0.2464 0.4695 0.3753 0.032 Uiso 1 1 d . . .
C10 C 0.65812(16) 0.39064(18) 0.41049(15) 0.0320(5) Uani 1 1 d . . .
H10A H 0.7299 0.4208 0.3530 0.048 Uiso 1 1 calc R . .
H10B H 0.6703 0.2998 0.4393 0.048 Uiso 1 1 calc R . .
H10C H 0.6524 0.4226 0.4694 0.048 Uiso 1 1 calc R . .
C11 C 0.53532(17) 0.43575(18) 0.36314(15) 0.0293(5) Uani 1 1 d . . .
H11 H 0.4654 0.4120 0.4272 0.035 Uiso 1 1 calc R . .
C12 C 0.51458(19) 0.57734(19) 0.31561(17) 0.0415(6) Uani 1 1 d . . .
H12A H 0.5225 0.6117 0.3697 0.062 Uiso 1 1 calc R . .
H12B H 0.4298 0.6045 0.2968 0.062 Uiso 1 1 calc R . .
H12C H 0.5781 0.6065 0.2499 0.062 Uiso 1 1 calc R . .
C13 C 0.78038(17) 0.24970(18) 0.22264(16) 0.0340(5) Uani 1 1 d . . .
H13A H 0.8474 0.2396 0.1627 0.051 Uiso 1 1 calc R . .
H13B H 0.7461 0.1708 0.2642 0.051 Uiso 1 1 calc R . .
H13C H 0.8153 0.2752 0.2708 0.051 Uiso 1 1 calc R . .
C14 C 0.67424(15) 0.34919(17) 0.17604(14) 0.0235(4) Uani 1 1 d . . .
H14 H 0.6544 0.3250 0.1182 0.028 Uiso 1 1 calc R . .
C15 C 0.72110(16) 0.47579(17) 0.11553(15) 0.0301(5) Uani 1 1 d . . .
H15A H 0.7477 0.5033 0.1668 0.045 Uiso 1 1 calc R . .
H15B H 0.6526 0.5359 0.0832 0.045 Uiso 1 1 calc R . .
H15C H 0.7930 0.4695 0.0578 0.045 Uiso 1 1 calc R . .
C16 C 0.57383(16) 0.08911(17) 0.12334(15) 0.0302(5) Uani 1 1 d . . .
H16A H 0.5548 0.0045 0.1421 0.045 Uiso 1 1 calc R . .
H16B H 0.6043 0.0952 0.1840 0.045 Uiso 1 1 calc R . .
H16C H 0.6393 0.1091 0.0577 0.045 Uiso 1 1 calc R . .
C17 C 0.45358(15) 0.18062(16) 0.10175(13) 0.0208(4) Uani 1 1 d . . .
H17 H 0.4803 0.2647 0.0797 0.025 Uiso 1 1 calc R . .
C18 C 0.40807(17) 0.17985(17) 0.00290(14) 0.0256(4) Uani 1 1 d . . .
H18A H 0.4735 0.2055 -0.0620 0.038 Uiso 1 1 calc R . .
H18B H 0.3302 0.2375 -0.0082 0.038 Uiso 1 1 calc R . .
H18C H 0.3912 0.0960 0.0155 0.038 Uiso 1 1 calc R . .
C20 C 0.23591(18) 0.04128(16) 0.24693(15) 0.0313(5) Uani 1 1 d . . .
H20 H 0.1848 0.0199 0.3241 0.038 Uiso 1 1 d . . .
C19 C 0.3146(2) -0.08298(17) 0.24793(16) 0.0399(5) Uani 1 1 d . . .
H19A H 0.3771 -0.1043 0.2957 0.060 Uiso 1 1 calc R . .
H19B H 0.3582 -0.0761 0.1737 0.060 Uiso 1 1 calc R . .
H19C H 0.2586 -0.1479 0.2751 0.060 Uiso 1 1 calc R . .
C21 C 0.13978(17) 0.07870(18) 0.17073(18) 0.0411(6) Uani 1 1 d . . .
H21A H 0.0922 0.1593 0.1696 0.062 Uiso 1 1 calc R . .
H21B H 0.0812 0.0161 0.1968 0.062 Uiso 1 1 calc R . .
H21C H 0.1843 0.0847 0.0969 0.062 Uiso 1 1 calc R . .
C27 C 0.11590(17) 0.37895(17) 0.62339(15) 0.0292(4) Uani 1 1 d . . .
H27A H 0.0616 0.3174 0.6641 0.044 Uiso 1 1 d . . .
H27B H 0.0907 0.4380 0.5592 0.044 Uiso 1 1 d . . .
H27C H 0.1318 0.4208 0.6711 0.044 Uiso 1 1 d . . .
C22A C 0.0898(3) 0.0858(3) 0.6075(3) 0.0267(10) Uani 0.510(3) 1 d P A 1
H22A H 0.0558 0.1230 0.6643 0.040 Uiso 0.510(3) 1 calc PR A 1
H22B H 0.1731 0.0392 0.6191 0.040 Uiso 0.510(3) 1 calc PR A 1
H22C H 0.0322 0.0297 0.6109 0.040 Uiso 0.510(3) 1 calc PR A 1
C23A C 0.1026(8) 0.1892(7) 0.4945(6) 0.0159(13) Uani 0.510(3) 1 d P A 1
H23A H 0.1207 0.1461 0.4399 0.019 Uiso 0.510(3) 1 calc PR A 1
C24A C -0.0243(4) 0.2700(4) 0.4791(4) 0.0252(11) Uani 0.510(3) 1 d P A 1
H24A H -0.0899 0.2173 0.4930 0.038 Uiso 0.510(3) 1 calc PR A 1
H24B H -0.0177 0.3290 0.4041 0.038 Uiso 0.510(3) 1 calc PR A 1
H24C H -0.0466 0.3155 0.5302 0.038 Uiso 0.510(3) 1 calc PR A 1
C25A C 0.2950(3) 0.2003(3) 0.6834(3) 0.0247(9) Uani 0.510(3) 1 d P A 1
H25A H 0.3127 0.2324 0.7356 0.037 Uiso 0.510(3) 1 calc PR A 1
H25B H 0.3730 0.1568 0.6544 0.037 Uiso 0.510(3) 1 calc PR A 1
H25C H 0.2314 0.1427 0.7202 0.037 Uiso 0.510(3) 1 calc PR A 1
C26A C 0.2448(5) 0.3080(5) 0.5898(5) 0.0140(10) Uani 0.510(3) 1 d P A 1
H26A H 0.3070 0.3695 0.5641 0.017 Uiso 0.510(3) 1 calc PR A 1
C22B C 0.0993(3) 0.0295(3) 0.5429(3) 0.0232(10) Uani 0.490(3) 1 d P A 2
H22D H 0.1027 0.0161 0.6188 0.035 Uiso 0.490(3) 1 calc PR A 2
H22E H 0.1791 -0.0071 0.5095 0.035 Uiso 0.490(3) 1 calc PR A 2
H22F H 0.0291 -0.0098 0.5410 0.035 Uiso 0.490(3) 1 calc PR A 2
C23B C 0.0788(8) 0.1690(7) 0.4795(7) 0.0158(13) Uani 0.490(3) 1 d P A 2
H23B H 0.0736 0.1768 0.4038 0.019 Uiso 0.490(3) 1 calc PR A 2
C24B C -0.0512(4) 0.2274(5) 0.5251(4) 0.0256(12) Uani 0.490(3) 1 d P A 2
H24D H -0.1187 0.1944 0.5114 0.038 Uiso 0.490(3) 1 calc PR A 2
H24E H -0.0590 0.3176 0.4890 0.038 Uiso 0.490(3) 1 calc PR A 2
H24F H -0.0584 0.2071 0.6038 0.038 Uiso 0.490(3) 1 calc PR A 2
C25B C 0.2078(4) 0.1568(3) 0.6951(3) 0.0254(10) Uani 0.490(3) 1 d P A 2
H25D H 0.2302 0.1730 0.7546 0.038 Uiso 0.490(3) 1 calc PR A 2
H25E H 0.2688 0.0905 0.6777 0.038 Uiso 0.490(3) 1 calc PR A 2
H25F H 0.1227 0.1313 0.7174 0.038 Uiso 0.490(3) 1 calc PR A 2
C26B C 0.2106(5) 0.2763(6) 0.5929(5) 0.0193(12) Uani 0.490(3) 1 d P A 2
H26B H 0.2950 0.3029 0.5839 0.023 Uiso 0.490(3) 1 calc PR A 2

loop_
_atom_site_aniso_label
_atom_site_aniso_U_11
_atom_site_aniso_U_22
_atom_site_aniso_U_33
_atom_site_aniso_U_23
_atom_site_aniso_U_13
_atom_site_aniso_U_12
Mn 0.02631(15) 0.02051(16) 0.01350(15) -0.00332(12) -0.00225(11) 0.00791(12)
P1 0.0187(2) 0.0282(3) 0.0186(2) -0.0118(2) -0.00714(19) 0.0070(2)
P2 0.0270(2) 0.0132(2) 0.0187(3) -0.0055(2) 0.0016(2) 0.00194(19)
P3A 0.0160(12) 0.0140(11) 0.0178(7) -0.0056(7) -0.0009(7) -0.0009(7)
P3B 0.0169(13) 0.0131(12) 0.0116(6) -0.0052(7) -0.0022(7) 0.0023(7)
B 0.0183(10) 0.0148(10) 0.0187(11) -0.0054(9) -0.0052(8) 0.0026(8)
Cl1 0.0205(5) 0.0157(4) 0.0255(5) -0.0015(4) -0.0086(4) -0.0029(3)
Cl2 0.0270(6) 0.0154(5) 0.0214(5) -0.0072(4) -0.0125(4) 0.0017(4)
C1 0.0148(8) 0.0154(9) 0.0119(8) -0.0053(7) 0.0008(6) -0.0002(7)
C2 0.0181(9) 0.0200(10) 0.0282(10) -0.0102(8) -0.0086(8) 0.0000(7)
C3 0.0283(10) 0.0153(10) 0.0338(11) -0.0100(9) -0.0040(8) -0.0011(8)
C4 0.0238(10) 0.0183(10) 0.0301(11) -0.0053(9) -0.0087(8) 0.0088(8)
C5 0.0179(9) 0.0282(11) 0.0285(11) -0.0106(9) -0.0097(8) 0.0022(8)
C6 0.0184(9) 0.0167(9) 0.0221(10) -0.0077(8) -0.0016(7) -0.0031(7)
C7 0.0207(9) 0.0181(9) 0.0160(9) -0.0085(8) -0.0069(7) 0.0041(7)
C8 0.0162(8) 0.0137(9) 0.0239(10) -0.0066(8) 0.0014(7) 0.0009(7)
C9 0.0285(10) 0.0227(10) 0.0197(10) -0.0042(8) -0.0030(8) 0.0121(8)
C10 0.0292(10) 0.0436(13) 0.0305(11) -0.0214(10) -0.0146(9) 0.0076(9)
C11 0.0235(10) 0.0465(13) 0.0258(11) -0.0248(10) -0.0105(8) 0.0103(9)
C12 0.0425(12) 0.0504(14) 0.0482(14) -0.0372(12) -0.0279(11) 0.0215(11)
C13 0.0236(10) 0.0410(13) 0.0385(12) -0.0210(10) -0.0083(9) 0.0117(9)
C14 0.0179(9) 0.0322(11) 0.0225(10) -0.0155(9) -0.0048(7) 0.0061(8)
C15 0.0227(10) 0.0364(12) 0.0318(11) -0.0168(10) -0.0012(8) 0.0009(9)
C16 0.0281(10) 0.0310(12) 0.0311(11) -0.0172(10) -0.0029(9) 0.0077(9)
C17 0.0234(9) 0.0172(9) 0.0181(9) -0.0061(8) 0.0008(7) 0.0005(7)
C18 0.0295(10) 0.0233(10) 0.0217(10) -0.0081(8) -0.0016(8) -0.0008(8)
C20 0.0405(11) 0.0154(10) 0.0303(11) -0.0092(9) 0.0148(9) -0.0083(9)
C19 0.0683(15) 0.0146(10) 0.0299(12) -0.0082(9) 0.0020(11) -0.0013(10)
C21 0.0251(10) 0.0258(12) 0.0763(17) -0.0279(12) 0.0048(11) -0.0075(9)
C27 0.0301(10) 0.0216(11) 0.0306(11) -0.0110(9) 0.0067(8) -0.0021(8)
C22A 0.0220(19) 0.026(2) 0.027(2) -0.0034(18) -0.0001(16) -0.0081(17)
C23A 0.018(3) 0.010(3) 0.022(3) -0.0073(19) -0.003(2) -0.003(2)
C24A 0.015(2) 0.028(3) 0.035(3) -0.012(2) 0.000(2) -0.0089(19)
C25A 0.023(2) 0.028(2) 0.022(2) -0.0081(17) -0.0043(16) -0.0012(17)
C26A 0.013(3) 0.018(3) 0.014(2) -0.008(2) -0.0034(18) -0.0020(18)
C22B 0.0219(19) 0.019(2) 0.028(2) -0.0072(17) -0.0030(16) -0.0048(16)
C23B 0.017(3) 0.015(3) 0.018(3) -0.006(2) -0.003(2) -0.008(2)
C24B 0.012(2) 0.023(3) 0.037(3) -0.006(2) -0.001(2) -0.0035(19)
C25B 0.029(2) 0.027(2) 0.017(2) -0.0080(17) -0.0016(16) 0.0014(18)
C26B 0.012(3) 0.025(3) 0.025(2) -0.010(2) -0.003(2) -0.0076(19)

loop_
_atom_type_symbol
_atom_type_description
_atom_type_scat_dispersion_real
_atom_type_scat_dispersion_imag
_atom_type_scat_source
C C 0.0033 0.0016 'International Tables Vol C Tables 4.2.6.8 and 6.1.1.4'
H H 0.0000 0.0000 'International Tables Vol C Tables 4.2.6.8 and 6.1.1.4'
B B 0.0013 0.0007 'International Tables Vol C Tables 4.2.6.8 and 6.1.1.4'
P P 0.1023 0.0942 'International Tables Vol C Tables 4.2.6.8 and 6.1.1.4'
Cl Cl 0.1484 0.1585 'International Tables Vol C Tables 4.2.6.8 and 6.1.1.4'
Mn Mn 0.3368 0.7283 'International Tables Vol C Tables 4.2.6.8 and 6.1.1.4'

loop_
_geom_angle_atom_site_label_1
_geom_angle_atom_site_label_2
_geom_angle_atom_site_label_3
_geom_angle
_geom_angle_site_symmetry_1
_geom_angle_site_symmetry_3
_geom_angle_publ_flag
Cl1 Mn Cl2 77.95(3) . . y
Cl1 Mn Cl2 26.95(3) . 2_656 ?
Cl2 Mn Cl2 82.95(3) . 2_656 ?
Cl1 Mn Cl1 83.15(3) . 2_656 ?
Cl2 Mn Cl1 26.89(3) . 2_656 ?
Cl2 Mn Cl1 75.55(3) 2_656 2_656 ?
Cl1 Mn P3A 101.39(8) . . ?
Cl2 Mn P3A 91.05(8) . . ?
Cl2 Mn P3A 128.11(7) 2_656 . ?
Cl1 Mn P3A 116.17(8) 2_656 . ?
Cl1 Mn P3B 94.72(8) . . ?
Cl2 Mn P3B 96.53(8) . . ?
Cl2 Mn P3B 120.78(7) 2_656 . ?
Cl1 Mn P3B 122.74(8) 2_656 . ?
P3A Mn P3B 9.65(7) . . ?
Cl1 Mn P2 95.64(2) . . ?
Cl2 Mn P2 173.17(2) . . ?
Cl2 Mn P2 90.26(2) 2_656 . ?
Cl1 Mn P2 151.00(3) 2_656 . ?
P3A Mn P2 92.55(8) . . y
P3B Mn P2 86.26(7) . . y
Cl1 Mn P1 171.13(2) . . ?
Cl2 Mn P1 99.61(3) . . ?
Cl2 Mn P1 144.74(3) 2_656 . ?
Cl1 Mn P1 90.90(2) 2_656 . ?
P3A Mn P1 87.13(7) . . y
P3B Mn P1 94.03(7) . . y
P2 Mn P1 86.375(18) . . y
C7 P1 C14 103.70(8) . . ?
C7 P1 C11 105.92(8) . . ?
C14 P1 C11 108.46(8) . . ?
C7 P1 Mn 108.61(6) . . ?
C14 P1 Mn 119.76(6) . . ?
C11 P1 Mn 109.46(7) . . ?
C8 P2 C17 104.89(8) . . ?
C8 P2 C20 105.56(8) . . ?
C17 P2 C20 108.26(8) . . ?
C8 P2 Mn 107.52(6) . . ?
C17 P2 Mn 112.67(6) . . ?
C20 P2 Mn 117.01(7) . . ?
C9 P3A C26A 108.7(2) . . ?
C9 P3A C23A 101.1(3) . . ?
C26A P3A C23A 109.5(4) . . ?
C9 P3A Mn 108.98(18) . . ?
C26A P3A Mn 120.0(2) . . ?
C23A P3A Mn 106.9(3) . . ?
C26B P3B C23B 109.1(4) . . ?
C26B P3B C9 102.5(2) . . ?
C23B P3B C9 110.4(3) . . ?
C26B P3B Mn 115.0(2) . . ?
C23B P3B Mn 114.8(3) . . ?
C9 P3B Mn 104.21(16) . . ?
C1 B C8 108.88(13) . . ?
C1 B C7 108.26(13) . . ?
C8 B C7 110.79(13) . . ?
C1 B C9 103.57(13) . . ?
C8 B C9 112.67(14) . . ?
C7 B C9 112.29(13) . . ?
Cl2 Cl1 Mn 79.50(6) 2_656 . ?
Cl2 Cl1 Mn 73.21(6) 2_656 2_656 ?
Mn Cl1 Mn 96.85(3) . 2_656 ?
Cl1 Cl2 Mn 79.89(6) 2_656 . ?
Cl1 Cl2 Mn 73.55(6) 2_656 2_656 ?
Mn Cl2 Mn 97.05(3) . 2_656 ?
C2 C1 C6 114.37(15) . . ?
C2 C1 B 121.71(13) . . ?
C6 C1 B 123.74(14) . . ?
C3 C2 C1 123.46(15) . . ?
C3 C2 H2 118.3 . . ?
C1 C2 H2 118.3 . . ?
C4 C3 C2 120.20(16) . . ?
C4 C3 H3 119.9 . . ?
C2 C3 H3 119.9 . . ?
C3 C4 C5 118.51(16) . . ?
C3 C4 H4 120.7 . . ?
C5 C4 H4 120.7 . . ?
C6 C5 C4 120.52(15) . . ?
C6 C5 H5 119.7 . . ?
C4 C5 H5 119.7 . . ?
C5 C6 C1 122.93(15) . . ?
C5 C6 H6 118.5 . . ?
C1 C6 H6 118.5 . . ?
B C7 P1 118.92(11) . . ?
B C7 H7A 107.6 . . ?
P1 C7 H7A 107.6 . . ?
B C7 H7B 107.6 . . ?
P1 C7 H7B 107.6 . . ?
H7A C7 H7B 107.0 . . ?
B C8 P2 119.77(11) . . ?
B C8 H8A 107.4 . . ?
P2 C8 H8A 107.4 . . ?
B C8 H8B 107.4 . . ?
P2 C8 H8B 107.4 . . ?
H8A C8 H8B 106.9 . . ?
B C9 P3A 122.81(17) . . ?
B C9 P3B 118.06(16) . . ?
P3A C9 P3B 13.01(12) . . ?
B C9 H9A 107.0 . . ?
P3A C9 H9A 111.6 . . ?
P3B C9 H9A 104.1 . . ?
B C9 H9B 106.9 . . ?
P3A C9 H9B 101.3 . . ?
P3B C9 H9B 114.1 . . ?
H9A C9 H9B 105.8 . . ?
C11 C10 H10A 109.5 . . ?
C11 C10 H10B 109.5 . . ?
H10A C10 H10B 109.5 . . ?
C11 C10 H10C 109.5 . . ?
H10A C10 H10C 109.5 . . ?
H10B C10 H10C 109.5 . . ?
C12 C11 C10 110.83(16) . . ?
C12 C11 P1 116.92(13) . . ?
C10 C11 P1 111.82(12) . . ?
C12 C11 H11 105.4 . . ?
C10 C11 H11 105.4 . . ?
P1 C11 H11 105.4 . . ?
C11 C12 H12A 109.5 . . ?
C11 C12 H12B 109.5 . . ?
H12A C12 H12B 109.5 . . ?
C11 C12 H12C 109.5 . . ?
H12A C12 H12C 109.5 . . ?
H12B C12 H12C 109.5 . . ?
C14 C13 H13A 109.5 . . ?
C14 C13 H13B 109.5 . . ?
H13A C13 H13B 109.5 . . ?
C14 C13 H13C 109.5 . . ?
H13A C13 H13C 109.5 . . ?
H13B C13 H13C 109.5 . . ?
C15 C14 C13 111.58(14) . . ?
C15 C14 P1 114.88(12) . . ?
C13 C14 P1 114.46(13) . . ?
C15 C14 H14 104.9 . . ?
C13 C14 H14 104.9 . . ?
P1 C14 H14 104.9 . . ?
C14 C15 H15A 109.5 . . ?
C14 C15 H15B 109.5 . . ?
H15A C15 H15B 109.5 . . ?
C14 C15 H15C 109.5 . . ?
H15A C15 H15C 109.5 . . ?
H15B C15 H15C 109.5 . . ?
C17 C16 H16A 109.5 . . ?
C17 C16 H16B 109.5 . . ?
H16A C16 H16B 109.5 . . ?
C17 C16 H16C 109.5 . . ?
H16A C16 H16C 109.5 . . ?
H16B C16 H16C 109.5 . . ?
C18 C17 C16 111.00(14) . . ?
C18 C17 P2 116.86(11) . . ?
C16 C17 P2 111.71(12) . . ?
C18 C17 H17 105.4 . . ?
C16 C17 H17 105.4 . . ?
P2 C17 H17 105.4 . . ?
C17 C18 H18A 109.5 . . ?
C17 C18 H18B 109.5 . . ?
H18A C18 H18B 109.5 . . ?
C17 C18 H18C 109.5 . . ?
H18A C18 H18C 109.5 . . ?
H18B C18 H18C 109.5 . . ?
C21 C20 C19 110.70(16) . . ?
C21 C20 P2 115.89(13) . . ?
C19 C20 P2 113.31(14) . . ?
C21 C20 H20 106.1 . . ?
C19 C20 H20 102.7 . . ?
P2 C20 H20 106.9 . . ?
C20 C19 H19A 109.5 . . ?
C20 C19 H19B 109.5 . . ?
H19A C19 H19B 109.5 . . ?
C20 C19 H19C 109.5 . . ?
H19A C19 H19C 109.5 . . ?
H19B C19 H19C 109.5 . . ?
C20 C21 H21A 109.5 . . ?
C20 C21 H21B 109.5 . . ?
H21A C21 H21B 109.5 . . ?
C20 C21 H21C 109.5 . . ?
H21A C21 H21C 109.5 . . ?
H21B C21 H21C 109.5 . . ?
C26B C27 C26A 21.02(16) . . ?
C26B C27 H27A 87.0 . . ?
C26A C27 H27A 105.6 . . ?
C26B C27 H27B 108.4 . . ?
C26A C27 H27B 107.6 . . ?
H27A C27 H27B 115.9 . . ?
C26B C27 H27C 122.9 . . ?
C26A C27 H27C 106.1 . . ?
H27A C27 H27C 110.4 . . ?
H27B C27 H27C 110.7 . . ?
C24A C23A C22A 110.2(6) . . ?
C24A C23A P3A 117.3(4) . . ?
C22A C23A P3A 110.9(4) . . ?
C24A C23A H23A 105.9 . . ?
C22A C23A H23A 105.9 . . ?
P3A C23A H23A 105.9 . . ?
C25A C26A C27 114.8(4) . . ?
C25A C26A P3A 114.8(4) . . ?
C27 C26A P3A 110.4(3) . . ?
C25A C26A H26A 105.2 . . ?
C27 C26A H26A 105.2 . . ?
P3A C26A H26A 105.2 . . ?
C23B C22B H22D 109.5 . . ?
C23B C22B H22E 109.5 . . ?
H22D C22B H22E 109.5 . . ?
C23B C22B H22F 109.5 . . ?
H22D C22B H22F 109.5 . . ?
H22E C22B H22F 109.5 . . ?
C22B C23B C24B 110.6(6) . . ?
C22B C23B P3B 111.7(5) . . ?
C24B C23B P3B 116.3(4) . . ?
C22B C23B H23B 105.8 . . ?
C24B C23B H23B 105.8 . . ?
P3B C23B H23B 105.8 . . ?
C23B C24B H24D 109.5 . . ?
C23B C24B H24E 109.5 . . ?
H24D C24B H24E 109.5 . . ?
C23B C24B H24F 109.5 . . ?
H24D C24B H24F 109.5 . . ?
H24E C24B H24F 109.5 . . ?
C26B C25B H25D 109.5 . . ?
C26B C25B H25E 109.5 . . ?
H25D C25B H25E 109.5 . . ?
C26B C25B H25F 109.5 . . ?
H25D C25B H25F 109.5 . . ?
H25E C25B H25F 109.5 . . ?
C27 C26B C25B 108.2(4) . . ?
C27 C26B P3B 122.2(4) . . ?
C25B C26B P3B 113.1(4) . . ?
C27 C26B H26B 103.7 . . ?
C25B C26B H26B 103.7 . . ?
P3B C26B H26B 103.7 . . ?

loop_
_geom_bond_atom_site_label_1
_geom_bond_atom_site_label_2
_geom_bond_distance
_geom_bond_site_symmetry_2
_geom_bond_publ_flag
Mn Cl1 2.4625(9) . y
Mn Cl2 2.4630(9) . y
Mn Cl2 2.5247(10) 2_656 y
Mn Cl1 2.5327(9) 2_656 y
Mn P3A 2.552(4) . y
Mn P3B 2.580(4) . y
Mn P2 2.6132(7) . y
Mn P1 2.6162(7) . y
P1 C7 1.8369(16) . ?
P1 C14 1.8599(17) . ?
P1 C11 1.8701(18) . ?
P2 C8 1.8320(16) . ?
P2 C17 1.8621(17) . ?
P2 C20 1.8666(18) . ?
P3A C9 1.787(4) . ?
P3A C26A 1.848(6) . ?
P3A C23A 1.853(7) . ?
P3B C26B 1.850(7) . ?
P3B C23B 1.866(7) . ?
P3B C9 1.901(4) . ?
B C1 1.647(2) . ?
B C8 1.665(2) . ?
B C7 1.667(2) . ?
B C9 1.677(3) . ?
Cl1 Cl2 1.1637(12) 2_656 ?
Cl1 Mn 2.5327(9) 2_656 ?
Cl2 Cl1 1.1637(12) 2_656 ?
Cl2 Mn 2.5247(10) 2_656 ?
C1 C2 1.402(2) . ?
C1 C6 1.405(2) . ?
C2 C3 1.386(2) . ?
C2 H2 0.9500 . ?
C3 C4 1.381(2) . ?
C3 H3 0.9500 . ?
C4 C5 1.386(2) . ?
C4 H4 0.9500 . ?
C5 C6 1.386(2) . ?
C5 H5 0.9500 . ?
C6 H6 0.9500 . ?
C7 H7A 0.9900 . ?
C7 H7B 0.9900 . ?
C8 H8A 0.9900 . ?
C8 H8B 0.9900 . ?
C9 H9A 0.9959 . ?
C9 H9B 0.9988 . ?
C10 C11 1.536(2) . ?
C10 H10A 0.9800 . ?
C10 H10B 0.9800 . ?
C10 H10C 0.9800 . ?
C11 C12 1.528(3) . ?
C11 H11 1.0000 . ?
C12 H12A 0.9800 . ?
C12 H12B 0.9800 . ?
C12 H12C 0.9800 . ?
C13 C14 1.535(2) . ?
C13 H13A 0.9800 . ?
C13 H13B 0.9800 . ?
C13 H13C 0.9800 . ?
C14 C15 1.526(2) . ?
C14 H14 1.0000 . ?
C15 H15A 0.9800 . ?
C15 H15B 0.9800 . ?
C15 H15C 0.9800 . ?
C16 C17 1.534(2) . ?
C16 H16A 0.9800 . ?
C16 H16B 0.9800 . ?
C16 H16C 0.9800 . ?
C17 C18 1.527(2) . ?
C17 H17 1.0000 . ?
C18 H18A 0.9800 . ?
C18 H18B 0.9800 . ?
C18 H18C 0.9800 . ?
C20 C21 1.528(3) . ?
C20 C19 1.534(2) . ?
C20 H20 1.0196 . ?
C19 H19A 0.9800 . ?
C19 H19B 0.9800 . ?
C19 H19C 0.9800 . ?
C21 H21A 0.9800 . ?
C21 H21B 0.9800 . ?
C21 H21C 0.9800 . ?
C27 C26B 1.537(7) . ?
C27 C26A 1.550(6) . ?
C27 H27A 0.9461 . ?
C27 H27B 0.9422 . ?
C27 H27C 1.0027 . ?
C22A C23A 1.543(9) . ?
C22A H22A 0.9800 . ?
C22A H22B 0.9800 . ?
C22A H22C 0.9800 . ?
C23A C24A 1.527(10) . ?
C23A H23A 1.0000 . ?
C24A H24A 0.9800 . ?
C24A H24B 0.9800 . ?
C24A H24C 0.9800 . ?
C25A C26A 1.528(7) . ?
C25A H25A 0.9800 . ?
C25A H25B 0.9800 . ?
C25A H25C 0.9800 . ?
C26A H26A 1.0000 . ?
C22B C23B 1.533(9) . ?
C22B H22D 0.9800 . ?
C22B H22E 0.9800 . ?
C22B H22F 0.9800 . ?
C23B C24B 1.544(11) . ?
C23B H23B 1.0000 . ?
C24B H24D 0.9800 . ?
C24B H24E 0.9800 . ?
C24B H24F 0.9800 . ?
C25B C26B 1.550(7) . ?
C25B H25D 0.9800 . ?
C25B H25E 0.9800 . ?
C25B H25F 0.9800 . ?
C26B H26B 1.0000 . ?
